data_2219018
loop_
_publ_author_name
'Lu, Zhi-Ke'
'Diao, Hai-Lin'
'Li, Shen'
'He, Bin'

_publ_section_title 1-[3-(2-Naphthyl)-5-(3,4,5-trimethoxyphenyl)-4,5-dihydro-1<i>H</i>-pyrazol-1-yl]ethanone
_journal_coeditor_code HB2755
_journal_issue 8
_journal_name_full 'Acta Crystallographica Section E'
_journal_page_first o1638
_journal_paper_doi 10.1107/S160053680801979X
_journal_volume 64
_journal_year 2008
_chemical_formula_iupac 'C24 H24 N2 O4'
_chemical_formula_moiety 'C24 H24 N2 O4'
_chemical_formula_sum 'C24 H24 N2 O4'
_chemical_formula_weight 404.45
_chemical_melting_point_gt 415
_chemical_melting_point_lt 416
_chemical_name_systematic
;
1-[3-(2-Naphthyl)-5-(3,4,5-trimethoxyphenyl)-4,5-dihydro-1H-
pyrazol-1-yl]ethanone
;
_space_group_IT_number 14
_symmetry_cell_setting monoclinic
_symmetry_space_group_name_Hall '-P 2ybc'
_symmetry_space_group_name_H-M 'P 1 21/c 1'
_atom_sites_solution_hydrogens geom
_atom_sites_solution_primary direct
_atom_sites_solution_secondary difmap
_cell_angle_alpha 90.00
_cell_angle_beta 92.03(3)
_cell_angle_gamma 90.00
_cell_formula_units_Z 4
_cell_length_a 12.611(3)
_cell_length_b 15.177(3)
_cell_length_c 10.580(2)
_cell_measurement_reflns_used 5898
_cell_measurement_temperature 113(2)
_cell_measurement_theta_max 27.5
_cell_measurement_theta_min 1.9
_cell_volume 2023.7(7)
_computing_cell_refinement 'CrystalClear (Rigaku, 2008)'
_computing_data_collection 'CrystalClear (Rigaku, 2008)'
_computing_data_reduction 'CrystalClear (Rigaku, 2008)'
_computing_molecular_graphics 'SHELXTL (Sheldrick, 2008)'
_computing_publication_material 'SHELXTL (Sheldrick, 2008)'
_computing_structure_refinement 'SHELXL97 (Sheldrick, 2008)'
_computing_structure_solution 'SHELXS97 (Sheldrick, 2008)'
_diffrn_ambient_temperature 113(2)
_diffrn_measured_fraction_theta_full 0.998
_diffrn_measured_fraction_theta_max 0.998
_diffrn_measurement_device_type 'Rigaku Saturn'
_diffrn_measurement_method \w
_diffrn_radiation_monochromator confocal
_diffrn_radiation_source 'rotating anode'
_diffrn_radiation_type MoK\a
_diffrn_radiation_wavelength 0.71073
_diffrn_reflns_av_R_equivalents 0.0400
_diffrn_reflns_av_sigmaI/netI 0.0300
_diffrn_reflns_limit_h_max 16
_diffrn_reflns_limit_h_min -16
_diffrn_reflns_limit_k_max 19
_diffrn_reflns_limit_k_min -19
_diffrn_reflns_limit_l_max 13
_diffrn_reflns_limit_l_min -13
_diffrn_reflns_number 24346
_diffrn_reflns_theta_full 27.54
_diffrn_reflns_theta_max 27.54
_diffrn_reflns_theta_min 1.62
_diffrn_standards_decay_% 0
_diffrn_standards_interval_count 0
_diffrn_standards_interval_time 0
_diffrn_standards_number 0
_exptl_absorpt_coefficient_mu 0.091
_exptl_absorpt_correction_T_max 0.991
_exptl_absorpt_correction_T_min 0.987
_exptl_absorpt_correction_type multi-scan
_exptl_absorpt_process_details '(CrystalClear; Rigaku, 2008)'
_exptl_crystal_colour colourless
_exptl_crystal_density_diffrn 1.328
_exptl_crystal_density_method 'not measured'
_exptl_crystal_description block
_exptl_crystal_F_000 856
_exptl_crystal_size_max 0.14
_exptl_crystal_size_mid 0.12
_exptl_crystal_size_min 0.10
_refine_diff_density_max 0.216
_refine_diff_density_min -0.282
_refine_ls_extinction_method none
_refine_ls_goodness_of_fit_ref 1.067
_refine_ls_hydrogen_treatment constr
_refine_ls_matrix_type full
_refine_ls_number_parameters 275
_refine_ls_number_reflns 4655
_refine_ls_number_restraints 0
_refine_ls_restrained_S_all 1.067
_refine_ls_R_factor_all 0.0566
_refine_ls_R_factor_gt 0.0477
_refine_ls_shift/su_max 0.000
_refine_ls_shift/su_mean 0.000
_refine_ls_structure_factor_coef Fsqd
_refine_ls_weighting_details 'calc w = 1/[\s^2^(Fo^2^)+(0.0756P)^2^+0.2039P] where P=(Fo^2^+2Fc^2^)/3'
_refine_ls_weighting_scheme calc
_refine_ls_wR_factor_gt 0.1220
_refine_ls_wR_factor_ref 0.1286
_reflns_number_gt 3976
_reflns_number_total 4655
_reflns_threshold_expression I>2\s(I)
_cod_data_source_file hb2755.cif
_cod_data_source_block I
_cod_original_cell_volume 2023.6(7)
_cod_original_sg_symbol_H-M 'P 21/c'
_cod_database_code 2219018
_cod_database_fobs_code 2219018

loop_
_symmetry_equiv_pos_as_xyz
'x, y, z'
'-x, y+1/2, -z+1/2'
'-x, -y, -z'
'x, -y-1/2, z-1/2'

loop_
_atom_site_type_symbol
_atom_site_label
_atom_site_fract_x
_atom_site_fract_y
_atom_site_fract_z
_atom_site_U_iso_or_equiv
_atom_site_adp_type
_atom_site_calc_flag
_atom_site_refinement_flags
_atom_site_occupancy
O O1 0.55819(8) 0.34748(6) 0.49413(9) 0.0273(2) Uani d . 1
O O2 0.26913(7) 0.14553(6) 0.77917(8) 0.0227(2) Uani d . 1
O O3 0.20369(7) 0.09108(6) 0.55062(9) 0.0220(2) Uani d . 1
O O4 0.33628(7) 0.06865(6) 0.36480(8) 0.0234(2) Uani d . 1
N N1 0.72197(8) 0.30131(7) 0.76057(10) 0.0197(2) Uani d . 1
N N2 0.64355(8) 0.29005(7) 0.66497(10) 0.0197(2) Uani d . 1
C C1 0.85205(10) 0.13495(9) 0.95665(12) 0.0216(3) Uani d . 1
H H1 0.8091 0.0874 0.9338 0.026 Uiso calc R 1
C C2 0.93150(10) 0.12422(9) 1.05376(12) 0.0231(3) Uani d . 1
C C3 0.94735(11) 0.04348(10) 1.11946(13) 0.0283(3) Uani d . 1
H H3 0.9034 -0.0043 1.1005 0.034 Uiso calc R 1
C C4 1.02660(12) 0.03530(11) 1.21027(14) 0.0342(4) Uani d . 1
H H4 1.0357 -0.0178 1.2532 0.041 Uiso calc R 1
C C5 1.09444(12) 0.10648(12) 1.23931(14) 0.0377(4) Uani d . 1
H H5 1.1488 0.0999 1.3003 0.045 Uiso calc R 1
C C6 1.08098(11) 0.18525(12) 1.17846(14) 0.0351(4) Uani d . 1
H H6 1.1262 0.2320 1.1987 0.042 Uiso calc R 1
C C7 0.99889(10) 0.19670(10) 1.08487(13) 0.0261(3) Uani d . 1
C C8 0.98307(11) 0.27731(10) 1.01867(14) 0.0301(3) Uani d . 1
H H8 1.0270 0.3250 1.0380 0.036 Uiso calc R 1
C C9 0.90514(10) 0.28610(9) 0.92784(13) 0.0253(3) Uani d . 1
H H9 0.8960 0.3397 0.8862 0.030 Uiso calc R 1
C C10 0.83730(10) 0.21415(9) 0.89572(12) 0.0197(3) Uani d . 1
C C11 0.75408(9) 0.22457(8) 0.79621(12) 0.0184(3) Uani d . 1
C C12 0.69637(10) 0.14964(9) 0.73107(12) 0.0214(3) Uani d . 1
H H12A 0.6501 0.1195 0.7883 0.026 Uiso calc R 1
H H12B 0.7457 0.1075 0.6971 0.026 Uiso calc R 1
C C13 0.63207(10) 0.19680(8) 0.62438(12) 0.0192(3) Uani d . 1
H H13 0.6678 0.1887 0.5445 0.023 Uiso calc R 1
C C14 0.51784(10) 0.16670(8) 0.60773(12) 0.0184(3) Uani d . 1
C C15 0.48490(10) 0.12988(8) 0.49248(12) 0.0195(3) Uani d . 1
H H15 0.5323 0.1240 0.4276 0.023 Uiso calc R 1
C C16 0.37999(10) 0.10182(8) 0.47523(11) 0.0184(3) Uani d . 1
C C17 0.30944(10) 0.11043(8) 0.57241(12) 0.0184(3) Uani d . 1
C C18 0.34422(10) 0.14469(8) 0.68948(12) 0.0180(3) Uani d . 1
C C19 0.44879(10) 0.17348(8) 0.70697(12) 0.0191(3) Uani d . 1
H H19 0.4721 0.1970 0.7842 0.023 Uiso calc R 1
C C20 0.29410(12) 0.19068(11) 0.89501(13) 0.0322(3) Uani d . 1
H H20A 0.3559 0.1646 0.9353 0.048 Uiso calc R 1
H H20B 0.2353 0.1862 0.9499 0.048 Uiso calc R 1
H H20C 0.3079 0.2516 0.8776 0.048 Uiso calc R 1
C C21 0.17898(11) -0.00027(9) 0.56046(13) 0.0262(3) Uani d . 1
H H21A 0.2251 -0.0337 0.5084 0.039 Uiso calc R 1
H H21B 0.1066 -0.0099 0.5328 0.039 Uiso calc R 1
H H21C 0.1886 -0.0188 0.6469 0.039 Uiso calc R 1
C C22 0.40060(12) 0.06731(10) 0.25729(13) 0.0293(3) Uani d . 1
H H22A 0.4284 0.1252 0.2432 0.044 Uiso calc R 1
H H22B 0.3587 0.0490 0.1844 0.044 Uiso calc R 1
H H22C 0.4582 0.0267 0.2716 0.044 Uiso calc R 1
C C23 0.61160(10) 0.35986(9) 0.59197(12) 0.0210(3) Uani d . 1
C C24 0.64295(11) 0.45014(9) 0.63730(13) 0.0256(3) Uani d . 1
H H24A 0.7159 0.4608 0.6191 0.038 Uiso calc R 1
H H24B 0.6341 0.4540 0.7269 0.038 Uiso calc R 1
H H24C 0.5989 0.4934 0.5950 0.038 Uiso calc R 1

loop_
_atom_site_aniso_label
_atom_site_aniso_U_11
_atom_site_aniso_U_22
_atom_site_aniso_U_33
_atom_site_aniso_U_12
_atom_site_aniso_U_13
_atom_site_aniso_U_23
O1 0.0283(5) 0.0300(5) 0.0229(5) -0.0031(4) -0.0072(4) 0.0026(4)
O2 0.0205(5) 0.0269(5) 0.0209(5) -0.0017(4) 0.0014(4) -0.0047(4)
O3 0.0155(4) 0.0227(5) 0.0273(5) -0.0014(3) -0.0041(4) -0.0010(4)
O4 0.0213(5) 0.0314(5) 0.0173(4) -0.0057(4) -0.0026(4) -0.0045(4)
N1 0.0154(5) 0.0242(6) 0.0190(5) -0.0027(4) -0.0040(4) -0.0014(4)
N2 0.0179(5) 0.0210(6) 0.0199(5) -0.0032(4) -0.0055(4) -0.0011(4)
C1 0.0166(6) 0.0257(7) 0.0224(6) -0.0005(5) -0.0005(5) -0.0035(5)
C2 0.0167(6) 0.0330(7) 0.0197(6) 0.0049(5) 0.0009(5) -0.0015(5)
C3 0.0237(7) 0.0368(8) 0.0246(7) 0.0074(6) 0.0017(5) 0.0026(6)
C4 0.0285(8) 0.0503(10) 0.0239(7) 0.0158(7) 0.0025(6) 0.0060(7)
C5 0.0227(7) 0.0669(12) 0.0232(7) 0.0119(7) -0.0052(6) 0.0027(7)
C6 0.0193(7) 0.0589(10) 0.0266(7) -0.0004(7) -0.0053(6) -0.0035(7)
C7 0.0164(6) 0.0400(8) 0.0218(6) 0.0012(6) -0.0015(5) -0.0030(6)
C8 0.0211(7) 0.0354(8) 0.0333(8) -0.0074(6) -0.0049(6) -0.0050(6)
C9 0.0214(7) 0.0241(7) 0.0299(7) -0.0021(5) -0.0034(5) -0.0005(6)
C10 0.0147(6) 0.0248(7) 0.0195(6) 0.0002(5) -0.0010(5) -0.0032(5)
C11 0.0151(6) 0.0220(6) 0.0181(6) -0.0009(5) 0.0001(5) -0.0016(5)
C12 0.0186(6) 0.0219(7) 0.0234(6) 0.0004(5) -0.0043(5) -0.0032(5)
C13 0.0179(6) 0.0205(6) 0.0191(6) -0.0011(5) -0.0017(5) -0.0033(5)
C14 0.0175(6) 0.0161(6) 0.0213(6) -0.0009(5) -0.0035(5) 0.0011(5)
C15 0.0188(6) 0.0208(6) 0.0188(6) -0.0010(5) -0.0004(5) -0.0008(5)
C16 0.0209(6) 0.0170(6) 0.0169(6) -0.0011(5) -0.0045(5) 0.0000(5)
C17 0.0154(6) 0.0172(6) 0.0222(6) -0.0002(5) -0.0035(5) 0.0010(5)
C18 0.0189(6) 0.0161(6) 0.0188(6) 0.0019(5) 0.0001(5) 0.0014(5)
C19 0.0203(6) 0.0184(6) 0.0182(6) -0.0005(5) -0.0039(5) -0.0013(5)
C20 0.0301(8) 0.0429(9) 0.0238(7) -0.0045(6) 0.0039(6) -0.0126(6)
C21 0.0220(6) 0.0272(7) 0.0292(7) -0.0074(5) -0.0013(5) 0.0017(6)
C22 0.0327(8) 0.0358(8) 0.0194(6) -0.0121(6) 0.0029(6) -0.0063(6)
C23 0.0174(6) 0.0248(7) 0.0206(6) -0.0017(5) -0.0005(5) 0.0017(5)
C24 0.0255(7) 0.0226(7) 0.0286(7) -0.0018(5) -0.0016(6) 0.0014(5)

loop_
_atom_type_symbol
_atom_type_description
_atom_type_scat_dispersion_real
_atom_type_scat_dispersion_imag
_atom_type_scat_source
C C 0.0033 0.0016 'International Tables Vol C Tables 4.2.6.8 and 6.1.1.4'
H H 0.0000 0.0000 'International Tables Vol C Tables 4.2.6.8 and 6.1.1.4'
N N 0.0061 0.0033 'International Tables Vol C Tables 4.2.6.8 and 6.1.1.4'
O O 0.0106 0.0060 'International Tables Vol C Tables 4.2.6.8 and 6.1.1.4'

loop_
_geom_angle_atom_site_label_1
_geom_angle_atom_site_label_2
_geom_angle_atom_site_label_3
_geom_angle
C18 O2 C20 117.62(10)
C17 O3 C21 114.09(10)
C16 O4 C22 117.66(10)
C11 N1 N2 107.97(10)
C23 N2 N1 120.09(10)
C23 N2 C13 123.58(10)
N1 N2 C13 112.62(9)
C10 C1 C2 121.38(12)
C10 C1 H1 119.3
C2 C1 H1 119.3
C1 C2 C3 122.49(13)
C1 C2 C7 118.68(12)
C3 C2 C7 118.82(12)
C4 C3 C2 120.61(14)
C4 C3 H3 119.7
C2 C3 H3 119.7
C3 C4 C5 120.53(15)
C3 C4 H4 119.7
C5 C4 H4 119.7
C6 C5 C4 120.36(14)
C6 C5 H5 119.8
C4 C5 H5 119.8
C5 C6 C7 120.80(15)
C5 C6 H6 119.6
C7 C6 H6 119.6
C6 C7 C8 122.43(13)
C6 C7 C2 118.86(14)
C8 C7 C2 118.69(12)
C9 C8 C7 121.31(13)
C9 C8 H8 119.3
C7 C8 H8 119.3
C8 C9 C10 120.58(13)
C8 C9 H9 119.7
C10 C9 H9 119.7
C1 C10 C9 119.34(12)
C1 C10 C11 120.81(11)
C9 C10 C11 119.84(12)
N1 C11 C10 121.18(11)
N1 C11 C12 114.11(11)
C10 C11 C12 124.67(11)
C11 C12 C13 102.58(10)
C11 C12 H12A 111.3
C13 C12 H12A 111.3
C11 C12 H12B 111.3
C13 C12 H12B 111.3
H12A C12 H12B 109.2
N2 C13 C14 113.80(10)
N2 C13 C12 100.80(9)
C14 C13 C12 114.71(11)
N2 C13 H13 109.1
C14 C13 H13 109.1
C12 C13 H13 109.1
C15 C14 C19 121.04(11)
C15 C14 C13 118.42(11)
C19 C14 C13 120.51(11)
C14 C15 C16 119.29(12)
C14 C15 H15 120.4
C16 C15 H15 120.4
O4 C16 C17 114.63(11)
O4 C16 C15 125.07(12)
C17 C16 C15 120.23(11)
O3 C17 C16 119.86(11)
O3 C17 C18 119.92(11)
C16 C17 C18 120.07(11)
O2 C18 C19 125.51(11)
O2 C18 C17 114.56(11)
C19 C18 C17 119.92(12)
C14 C19 C18 119.38(11)
C14 C19 H19 120.3
C18 C19 H19 120.3
O2 C20 H20A 109.5
O2 C20 H20B 109.5
H20A C20 H20B 109.5
O2 C20 H20C 109.5
H20A C20 H20C 109.5
H20B C20 H20C 109.5
O3 C21 H21A 109.5
O3 C21 H21B 109.5
H21A C21 H21B 109.5
O3 C21 H21C 109.5
H21A C21 H21C 109.5
H21B C21 H21C 109.5
O4 C22 H22A 109.5
O4 C22 H22B 109.5
H22A C22 H22B 109.5
O4 C22 H22C 109.5
H22A C22 H22C 109.5
H22B C22 H22C 109.5
O1 C23 N2 120.02(12)
O1 C23 C24 122.63(12)
N2 C23 C24 117.35(11)
C23 C24 H24A 109.5
C23 C24 H24B 109.5
H24A C24 H24B 109.5
C23 C24 H24C 109.5
H24A C24 H24C 109.5
H24B C24 H24C 109.5

loop_
_geom_bond_atom_site_label_1
_geom_bond_atom_site_label_2
_geom_bond_distance
O1 C23 1.2292(16)
O2 C18 1.3642(16)
O2 C20 1.4294(16)
O3 C17 1.3769(15)
O3 C21 1.4255(16)
O4 C16 1.3699(15)
O4 C22 1.4204(16)
N1 C11 1.2851(17)
N1 N2 1.3997(14)
N2 C23 1.3636(17)
N2 C13 1.4845(16)
C1 C10 1.3734(19)
C1 C2 1.4188(18)
C1 H1 0.9300
C2 C3 1.419(2)
C2 C7 1.421(2)
C3 C4 1.367(2)
C3 H3 0.9300
C4 C5 1.405(2)
C4 H4 0.9300
C5 C6 1.366(2)
C5 H5 0.9300
C6 C7 1.4175(19)
C6 H6 0.9300
C7 C8 1.420(2)
C8 C9 1.3565(19)
C8 H8 0.9300
C9 C10 1.4210(18)
C9 H9 0.9300
C10 C11 1.4685(17)
C11 C12 1.5040(18)
C12 C13 1.5424(18)
C12 H12A 0.9700
C12 H12B 0.9700
C13 C14 1.5155(17)
C13 H13 0.9800
C14 C15 1.3913(17)
C14 C19 1.3913(18)
C15 C16 1.3957(17)
C15 H15 0.9300
C16 C17 1.3894(18)
C17 C18 1.3994(18)
C18 C19 1.3953(18)
C19 H19 0.9300
C20 H20A 0.9600
C20 H20B 0.9600
C20 H20C 0.9600
C21 H21A 0.9600
C21 H21B 0.9600
C21 H21C 0.9600
C22 H22A 0.9600
C22 H22B 0.9600
C22 H22C 0.9600
C23 C24 1.5001(19)
C24 H24A 0.9600
C24 H24B 0.9600
C24 H24C 0.9600

loop_
_geom_hbond_atom_site_label_D
_geom_hbond_atom_site_label_H
_geom_hbond_atom_site_label_A
_geom_hbond_site_symmetry_A
_geom_hbond_distance_DH
_geom_hbond_distance_HA
_geom_hbond_distance_DA
_geom_hbond_angle_DHA
C5 H5 O4 1_656 0.93 2.48 3.3327(19) 152
C8 H8 O3 4_666 0.93 2.57 3.4320(19) 155
C12 H12A O1 4_566 0.97 2.55 3.3359(18) 138
C19 H19 O1 4_566 0.93 2.53 3.3073(18) 141

loop_
_geom_torsion_atom_site_label_1
_geom_torsion_atom_site_label_2
_geom_torsion_atom_site_label_3
_geom_torsion_atom_site_label_4
_geom_torsion
C11 N1 N2 C23 -166.22(12)
C11 N1 N2 C13 -7.16(14)
C10 C1 C2 C3 179.06(12)
C10 C1 C2 C7 -2.04(19)
C1 C2 C3 C4 178.34(12)
C7 C2 C3 C4 -0.6(2)
C2 C3 C4 C5 -0.6(2)
C3 C4 C5 C6 1.0(2)
C4 C5 C6 C7 -0.2(2)
C5 C6 C7 C8 -179.35(14)
C5 C6 C7 C2 -1.0(2)
C1 C2 C7 C6 -177.61(12)
C3 C2 C7 C6 1.34(19)
C1 C2 C7 C8 0.84(19)
C3 C2 C7 C8 179.79(13)
C6 C7 C8 C9 178.77(13)
C2 C7 C8 C9 0.4(2)
C7 C8 C9 C10 -0.5(2)
C2 C1 C10 C9 1.98(19)
C2 C1 C10 C11 -179.40(11)
C8 C9 C10 C1 -0.7(2)
C8 C9 C10 C11 -179.35(12)
N2 N1 C11 C10 179.66(10)
N2 N1 C11 C12 -2.55(14)
C1 C10 C11 N1 162.71(12)
C9 C10 C11 N1 -18.67(19)
C1 C10 C11 C12 -14.84(19)
C9 C10 C11 C12 163.78(12)
N1 C11 C12 C13 10.43(14)
C10 C11 C12 C13 -171.87(11)
C23 N2 C13 C14 -65.56(16)
N1 N2 C13 C14 136.22(11)
C23 N2 C13 C12 171.12(11)
N1 N2 C13 C12 12.91(13)
C11 C12 C13 N2 -12.83(12)
C11 C12 C13 C14 -135.52(11)
N2 C13 C14 C15 125.51(12)
C12 C13 C14 C15 -119.12(13)
N2 C13 C14 C19 -56.38(15)
C12 C13 C14 C19 58.98(15)
C19 C14 C15 C16 1.96(19)
C13 C14 C15 C16 -179.94(11)
C22 O4 C16 C17 173.08(11)
C22 O4 C16 C15 -3.84(18)
C14 C15 C16 O4 176.58(11)
C14 C15 C16 C17 -0.18(19)
C21 O3 C17 C16 83.24(14)
C21 O3 C17 C18 -101.35(13)
O4 C16 C17 O3 -3.74(16)
C15 C16 C17 O3 173.34(11)
O4 C16 C17 C18 -179.15(11)
C15 C16 C17 C18 -2.06(18)
C20 O2 C18 C19 9.38(18)
C20 O2 C18 C17 -171.42(12)
O3 C17 C18 O2 7.90(16)
C16 C17 C18 O2 -176.70(10)
O3 C17 C18 C19 -172.85(11)
C16 C17 C18 C19 2.55(18)
C15 C14 C19 C18 -1.47(18)
C13 C14 C19 C18 -179.53(11)
O2 C18 C19 C14 178.36(11)
C17 C18 C19 C14 -0.80(18)
N1 N2 C23 O1 166.45(11)
C13 N2 C23 O1 9.77(19)
N1 N2 C23 C24 -14.40(17)
C13 N2 C23 C24 -171.08(11)
